data_4311803
loop_
_publ_author_name
'Elena L\'opez-Torres'
'M Antonia Mendiola'
'C\'esar J. Pastor'
'Beatriz Souto P\'erez'

_publ_section_title
;
 Versatile Chelating Behavior of Benzil Bis(thiosemicarbazone) in Zinc,
 Cadmium, and Nickel Complexes
;
_journal_name_full 'Inorganic Chemistry'
_journal_page_first 5222
_journal_page_last 5230
_journal_paper_doi 10.1021/ic035461a
_journal_volume 43
_journal_year 2004
_chemical_formula_sum 'C16 H16 N6 S2'
_chemical_formula_weight 356.47
_chemical_name_systematic
; 
 ? 
;
_space_group_IT_number 2
_symmetry_cell_setting triclinic
_symmetry_space_group_name_Hall '-P 1'
_symmetry_space_group_name_H-M 'P -1'
_atom_sites_solution_hydrogens geom
_atom_sites_solution_primary direct
_atom_sites_solution_secondary difmap
_audit_creation_method SHELXL-97
_cell_angle_alpha 86.179(3)
_cell_angle_beta 70.671(3)
_cell_angle_gamma 71.795(2)
_cell_formula_units_Z 2
_cell_length_a 9.6364(4)
_cell_length_b 9.9275(4)
_cell_length_c 10.2686(5)
_cell_measurement_temperature 570(2)
_cell_volume 879.84(7)
_computing_structure_refinement 'SHELXL-97 (Sheldrick, 1997)'
_computing_structure_solution 'SHELXS-97 (Sheldrick, 1990)'
_diffrn_ambient_temperature 570(2)
_diffrn_measured_fraction_theta_full 0.876
_diffrn_measured_fraction_theta_max 0.876
_diffrn_radiation_monochromator graphite
_diffrn_radiation_source 'fine-focus sealed tube'
_diffrn_radiation_type CuK\a
_diffrn_radiation_wavelength 1.54178
_diffrn_reflns_av_R_equivalents 0.0256
_diffrn_reflns_av_sigmaI/netI 0.0394
_diffrn_reflns_limit_h_max 11
_diffrn_reflns_limit_h_min -11
_diffrn_reflns_limit_k_max 11
_diffrn_reflns_limit_k_min -12
_diffrn_reflns_limit_l_max 12
_diffrn_reflns_limit_l_min -11
_diffrn_reflns_number 5685
_diffrn_reflns_theta_full 70.57
_diffrn_reflns_theta_max 70.57
_diffrn_reflns_theta_min 4.57
_exptl_absorpt_coefficient_mu 2.825
_exptl_crystal_density_diffrn 1.346
_exptl_crystal_density_method 'not measured'
_exptl_crystal_F_000 372
_refine_diff_density_max 0.277
_refine_diff_density_min -0.226
_refine_diff_density_rms 0.041
_refine_ls_extinction_method none
_refine_ls_goodness_of_fit_ref 1.043
_refine_ls_hydrogen_treatment mixed
_refine_ls_matrix_type full
_refine_ls_number_parameters 281
_refine_ls_number_reflns 2949
_refine_ls_number_restraints 0
_refine_ls_restrained_S_all 1.043
_refine_ls_R_factor_all 0.0633
_refine_ls_R_factor_gt 0.0427
_refine_ls_shift/su_max 0.001
_refine_ls_shift/su_mean 0.000
_refine_ls_structure_factor_coef Fsqd
_refine_ls_weighting_details 'calc w=1/[\s^2^(Fo^2^)+(0.0602P)^2^+0.0916P] where P=(Fo^2^+2Fc^2^)/3'
_refine_ls_weighting_scheme calc
_refine_ls_wR_factor_gt 0.1108
_refine_ls_wR_factor_ref 0.1229
_reflns_number_gt 2111
_reflns_number_total 2949
_reflns_threshold_expression >2sigma(I)
_cod_data_source_file ic035461asi20040416_064025.cif
_cod_data_source_block abs
_cod_depositor_comments
;
The following automatic conversions were performed:
'_symmetry_cell_setting' value 'Triclinic' changed to 'triclinic'
according to '/home/saulius/struct/CIF-dictionaries/cif_core.dic'
dictionary named 'cif_core.dic' version 2.4.1 from 2010-06-29.

Automatic conversion script
Id: cif_fix_enum 1527 2010-12-29 10:47:43Z saulius 
;
_cod_database_code 4311803

loop_
_symmetry_equiv_pos_as_xyz
'x, y, z'
'-x, -y, -z'

loop_
_atom_site_label
_atom_site_type_symbol
_atom_site_fract_x
_atom_site_fract_y
_atom_site_fract_z
_atom_site_U_iso_or_equiv
_atom_site_adp_type
_atom_site_occupancy
_atom_site_symmetry_multiplicity
_atom_site_calc_flag
_atom_site_refinement_flags
_atom_site_disorder_assembly
_atom_site_disorder_group
C1 C 1.2982(3) 1.0801(3) 0.9105(3) 0.0461(6) Uani 1 1 d . . .
C2 C 1.0007(3) 1.0515(2) 0.7962(3) 0.0426(6) Uani 1 1 d . . .
C3 C 0.9706(3) 0.9313(2) 0.7452(3) 0.0432(6) Uani 1 1 d . . .
C4 C 0.6969(3) 0.9064(3) 0.5977(3) 0.0486(6) Uani 1 1 d . . .
C5 C 0.9023(3) 1.2003(3) 0.7931(3) 0.0452(6) Uani 1 1 d . . .
C6 C 0.8334(3) 1.2870(3) 0.9118(3) 0.0528(7) Uani 1 1 d . . .
C7 C 0.7438(4) 1.4247(3) 0.9095(4) 0.0691(9) Uani 1 1 d . . .
C8 C 0.7229(5) 1.4784(4) 0.7882(4) 0.0795(11) Uani 1 1 d . . .
C9 C 0.7902(5) 1.3946(4) 0.6699(4) 0.0779(11) Uani 1 1 d . . .
C10 C 0.8781(4) 1.2560(3) 0.6721(3) 0.0609(8) Uani 1 1 d . . .
C11 C 1.0825(3) 0.7858(2) 0.7306(3) 0.0427(6) Uani 1 1 d . . .
C12 C 1.2393(3) 0.7606(3) 0.6600(3) 0.0528(7) Uani 1 1 d . . .
C13 C 1.3420(4) 0.6265(3) 0.6494(3) 0.0630(8) Uani 1 1 d . . .
C14 C 1.2901(4) 0.5164(4) 0.7079(4) 0.0711(10) Uani 1 1 d . . .
C15 C 1.1369(4) 0.5381(3) 0.7773(4) 0.0675(9) Uani 1 1 d . . .
C16 C 1.0327(4) 0.6722(3) 0.7887(3) 0.0539(7) Uani 1 1 d . . .
N1 N 1.3648(3) 0.9440(3) 0.9132(3) 0.0598(7) Uani 1 1 d . . .
N2 N 1.1654(3) 1.1179(2) 0.8767(3) 0.0516(6) Uani 1 1 d . . .
N3 N 1.1193(2) 1.0145(2) 0.8390(2) 0.0474(5) Uani 1 1 d . . .
N4 N 0.6105(3) 1.0388(3) 0.6227(3) 0.0579(7) Uani 1 1 d . . .
N5 N 0.8142(3) 0.8658(3) 0.6528(3) 0.0524(6) Uani 1 1 d . . .
N6 N 0.8459(2) 0.9664(2) 0.7120(2) 0.0480(5) Uani 1 1 d . . .
S1 S 1.36120(8) 1.20792(7) 0.94442(8) 0.0593(2) Uani 1 1 d . . .
S2 S 0.67841(10) 0.78670(8) 0.50345(10) 0.0721(3) Uani 1 1 d . . .
H1A H 1.333(4) 0.886(4) 0.887(4) 0.098(13) Uiso 1 1 d . . .
H1B H 1.442(4) 0.910(3) 0.944(3) 0.080(11) Uiso 1 1 d . . .
H2 H 1.131(3) 1.204(3) 0.861(3) 0.056(9) Uiso 1 1 d . . .
H4A H 0.616(3) 1.088(3) 0.679(3) 0.061(10) Uiso 1 1 d . . .
H4B H 0.535(4) 1.075(3) 0.596(4) 0.078(11) Uiso 1 1 d . . .
H5 H 0.867(3) 0.786(3) 0.643(3) 0.048(9) Uiso 1 1 d . . .
H6 H 0.844(3) 1.252(3) 0.997(3) 0.049(7) Uiso 1 1 d . . .
H7 H 0.692(3) 1.487(3) 0.991(3) 0.069(9) Uiso 1 1 d . . .
H8 H 0.668(4) 1.564(3) 0.780(3) 0.079(10) Uiso 1 1 d . . .
H9 H 0.783(4) 1.425(3) 0.590(3) 0.073(10) Uiso 1 1 d . . .
H10 H 0.921(3) 1.198(3) 0.599(3) 0.056(9) Uiso 1 1 d . . .
H12 H 1.271(3) 0.839(3) 0.624(3) 0.066(9) Uiso 1 1 d . . .
H13 H 1.447(4) 0.612(3) 0.602(4) 0.086(11) Uiso 1 1 d . . .
H14 H 1.353(4) 0.440(3) 0.710(3) 0.067(10) Uiso 1 1 d . . .
H15 H 1.101(3) 0.459(3) 0.816(3) 0.077(10) Uiso 1 1 d . . .
H16 H 0.930(3) 0.689(3) 0.838(3) 0.051(8) Uiso 1 1 d . . .

loop_
_atom_site_aniso_label
_atom_site_aniso_U_11
_atom_site_aniso_U_22
_atom_site_aniso_U_33
_atom_site_aniso_U_23
_atom_site_aniso_U_13
_atom_site_aniso_U_12
C1 0.0451(13) 0.0432(15) 0.0563(16) 0.0028(11) -0.0264(13) -0.0119(12)
C2 0.0460(13) 0.0413(13) 0.0488(15) 0.0018(11) -0.0255(12) -0.0141(11)
C3 0.0462(13) 0.0426(14) 0.0500(15) 0.0015(11) -0.0279(12) -0.0134(12)
C4 0.0481(14) 0.0526(16) 0.0551(16) 0.0072(12) -0.0267(13) -0.0199(13)
C5 0.0472(13) 0.0409(14) 0.0597(17) 0.0047(12) -0.0316(13) -0.0155(12)
C6 0.0630(17) 0.0445(15) 0.0615(19) 0.0007(13) -0.0335(15) -0.0167(14)
C7 0.076(2) 0.0502(18) 0.085(3) -0.0121(17) -0.039(2) -0.0078(16)
C8 0.095(3) 0.0410(18) 0.113(3) 0.0022(18) -0.065(2) -0.0016(18)
C9 0.103(3) 0.058(2) 0.083(3) 0.0194(18) -0.059(2) -0.013(2)
C10 0.074(2) 0.0507(17) 0.062(2) 0.0060(15) -0.0362(17) -0.0106(16)
C11 0.0502(14) 0.0405(13) 0.0468(15) 0.0005(11) -0.0281(12) -0.0134(12)
C12 0.0553(16) 0.0499(17) 0.0565(18) -0.0012(13) -0.0213(14) -0.0167(14)
C13 0.0531(17) 0.062(2) 0.068(2) -0.0125(16) -0.0182(16) -0.0095(16)
C14 0.076(2) 0.0466(18) 0.085(2) -0.0069(16) -0.037(2) 0.0032(19)
C15 0.084(2) 0.0438(17) 0.084(2) 0.0085(16) -0.0378(19) -0.0223(18)
C16 0.0596(17) 0.0459(16) 0.0641(19) 0.0034(13) -0.0284(16) -0.0187(14)
N1 0.0608(15) 0.0423(14) 0.096(2) 0.0049(12) -0.0503(15) -0.0163(12)
N2 0.0589(14) 0.0342(12) 0.0781(16) 0.0047(11) -0.0436(13) -0.0146(11)
N3 0.0561(12) 0.0403(12) 0.0612(14) 0.0035(10) -0.0359(11) -0.0183(10)
N4 0.0573(15) 0.0583(16) 0.0700(18) -0.0002(13) -0.0400(14) -0.0130(13)
N5 0.0554(13) 0.0438(13) 0.0702(16) -0.0028(11) -0.0397(13) -0.0102(12)
N6 0.0531(12) 0.0473(12) 0.0563(13) 0.0004(10) -0.0319(11) -0.0175(10)
S1 0.0601(4) 0.0463(4) 0.0874(6) -0.0021(3) -0.0427(4) -0.0172(3)
S2 0.0784(5) 0.0633(5) 0.0994(7) -0.0064(4) -0.0605(5) -0.0203(4)

loop_
_atom_type_symbol
_atom_type_description
_atom_type_scat_dispersion_real
_atom_type_scat_dispersion_imag
_atom_type_scat_source
C C 0.0181 0.0091 'International Tables Vol C Tables 4.2.6.8 and 6.1.1.4'
H H 0.0000 0.0000 'International Tables Vol C Tables 4.2.6.8 and 6.1.1.4'
N N 0.0311 0.0180 'International Tables Vol C Tables 4.2.6.8 and 6.1.1.4'
S S 0.3331 0.5567 'International Tables Vol C Tables 4.2.6.8 and 6.1.1.4'

loop_
_geom_angle_atom_site_label_1
_geom_angle_atom_site_label_2
_geom_angle_atom_site_label_3
_geom_angle
_geom_angle_site_symmetry_1
_geom_angle_site_symmetry_3
_geom_angle_publ_flag
N1 C1 N2 115.8(2) . . ?
N1 C1 S1 125.6(2) . . ?
N2 C1 S1 118.68(19) . . ?
N3 C2 C3 114.0(2) . . ?
N3 C2 C5 125.0(2) . . ?
C3 C2 C5 121.0(2) . . ?
N6 C3 C2 114.2(2) . . ?
N6 C3 C11 125.6(2) . . ?
C2 C3 C11 120.2(2) . . ?
N4 C4 N5 115.7(3) . . ?
N4 C4 S2 126.0(2) . . ?
N5 C4 S2 118.3(2) . . ?
C6 C5 C10 118.3(3) . . ?
C6 C5 C2 120.4(2) . . ?
C10 C5 C2 121.3(2) . . ?
C7 C6 C5 120.8(3) . . ?
C6 C7 C8 120.0(3) . . ?
C9 C8 C7 120.0(3) . . ?
C8 C9 C10 120.1(3) . . ?
C9 C10 C5 120.7(3) . . ?
C16 C11 C12 118.3(2) . . ?
C16 C11 C3 120.5(2) . . ?
C12 C11 C3 121.1(2) . . ?
C13 C12 C11 120.7(3) . . ?
C14 C13 C12 119.9(3) . . ?
C15 C14 C13 120.6(3) . . ?
C14 C15 C16 120.1(3) . . ?
C15 C16 C11 120.4(3) . . ?
N3 N2 C1 119.0(2) . . ?
C2 N3 N2 118.7(2) . . ?
N6 N5 C4 119.1(2) . . ?
C3 N6 N5 118.9(2) . . ?

loop_
_geom_bond_atom_site_label_1
_geom_bond_atom_site_label_2
_geom_bond_distance
_geom_bond_site_symmetry_2
_geom_bond_publ_flag
C1 N1 1.305(3) . ?
C1 N2 1.369(3) . ?
C1 S1 1.667(3) . ?
C2 N3 1.298(3) . ?
C2 C3 1.478(3) . ?
C2 C5 1.490(3) . ?
C3 N6 1.294(3) . ?
C3 C11 1.490(3) . ?
C4 N4 1.306(4) . ?
C4 N5 1.367(3) . ?
C4 S2 1.668(3) . ?
C5 C6 1.384(4) . ?
C5 C10 1.387(4) . ?
C6 C7 1.373(4) . ?
C7 C8 1.374(5) . ?
C8 C9 1.366(5) . ?
C9 C10 1.375(4) . ?
C11 C16 1.385(4) . ?
C11 C12 1.391(4) . ?
C12 C13 1.374(4) . ?
C13 C14 1.364(5) . ?
C14 C15 1.364(5) . ?
C15 C16 1.379(4) . ?
N2 N3 1.361(3) . ?
N5 N6 1.362(3) . ?

loop_
_geom_torsion_atom_site_label_1
_geom_torsion_atom_site_label_2
_geom_torsion_atom_site_label_3
_geom_torsion_atom_site_label_4
_geom_torsion
_geom_torsion_site_symmetry_1
_geom_torsion_site_symmetry_2
_geom_torsion_site_symmetry_3
_geom_torsion_site_symmetry_4
_geom_torsion_publ_flag
N3 C2 C3 N6 175.1(2) . . . . ?
C5 C2 C3 N6 -6.4(3) . . . . ?
N3 C2 C3 C11 -7.1(3) . . . . ?
C5 C2 C3 C11 171.4(2) . . . . ?
N3 C2 C5 C6 -55.1(4) . . . . ?
C3 C2 C5 C6 126.6(3) . . . . ?
N3 C2 C5 C10 124.4(3) . . . . ?
C3 C2 C5 C10 -53.9(4) . . . . ?
C10 C5 C6 C7 -0.1(4) . . . . ?
C2 C5 C6 C7 179.4(3) . . . . ?
C5 C6 C7 C8 -0.7(5) . . . . ?
C6 C7 C8 C9 0.5(6) . . . . ?
C7 C8 C9 C10 0.4(6) . . . . ?
C8 C9 C10 C5 -1.3(6) . . . . ?
C6 C5 C10 C9 1.1(5) . . . . ?
C2 C5 C10 C9 -178.4(3) . . . . ?
N6 C3 C11 C16 -54.0(4) . . . . ?
C2 C3 C11 C16 128.5(3) . . . . ?
N6 C3 C11 C12 126.7(3) . . . . ?
C2 C3 C11 C12 -50.8(3) . . . . ?
C16 C11 C12 C13 -0.5(4) . . . . ?
C3 C11 C12 C13 178.8(2) . . . . ?
C11 C12 C13 C14 0.3(5) . . . . ?
C12 C13 C14 C15 -0.1(5) . . . . ?
C13 C14 C15 C16 0.1(5) . . . . ?
C14 C15 C16 C11 -0.3(5) . . . . ?
C12 C11 C16 C15 0.6(4) . . . . ?
C3 C11 C16 C15 -178.8(3) . . . . ?
N1 C1 N2 N3 -4.9(4) . . . . ?
S1 C1 N2 N3 175.23(19) . . . . ?
C3 C2 N3 N2 174.2(2) . . . . ?
C5 C2 N3 N2 -4.2(4) . . . . ?
C1 N2 N3 C2 -174.4(2) . . . . ?
N4 C4 N5 N6 -8.6(4) . . . . ?
S2 C4 N5 N6 170.19(19) . . . . ?
C2 C3 N6 N5 174.5(2) . . . . ?
C11 C3 N6 N5 -3.2(4) . . . . ?
C4 N5 N6 C3 -169.7(2) . . . . ?

loop_
_cod_related_entry_id
_cod_related_entry_database
_cod_related_entry_code
1 ChemSpider 4919163
